data_7156562
loop_
_publ_author_name
'Wu, Pei-Qian'
'Yu, Yi-Fan'
'Zhao, Ye'
'Yu, Chun-Xue'
'Zhi, De-Juan'
'Qi, Feng-Ming'
'Fei, Dong-Qing'
'Zhang, Zhan-Xin'

_publ_section_title
;
 Four novel sesquiterpenoids with their anti-Alzheimer's disease activity
 from Nardostachys chinensis.
;
_journal_issue 46
_journal_name_full 'Organic &amp; biomolecular chemistry'
_journal_page_first 9038
_journal_page_last 9045
_journal_paper_doi 10.1039/c8ob02319k
_journal_volume 16
_journal_year 2018
_chemical_absolute_configuration ad
_chemical_formula_moiety 'C15 H24 O3'
_chemical_formula_sum 'C15 H24 O3'
_chemical_formula_weight 252.34
_space_group_crystal_system orthorhombic
_space_group_IT_number 19
_space_group_name_Hall 'P 2ac 2ab'
_space_group_name_H-M_alt 'P 21 21 21'
_symmetry_space_group_name_Hall 'P 2ac 2ab'
_symmetry_space_group_name_H-M 'P 21 21 21'
_atom_sites_solution_hydrogens geom
_atom_sites_solution_primary direct
_audit_creation_date 2018-01-15
_audit_creation_method
;
Olex2 1.2
(compiled 2017.08.10 svn.r3458 for OlexSys, GUI svn.r5381)
;
_audit_update_record
;
2018-08-12 deposited with the CCDC.
2018-11-07 downloaded from the CCDC.
;
_cell_angle_alpha 90
_cell_angle_beta 90
_cell_angle_gamma 90
_cell_formula_units_Z 4
_cell_length_a 10.44121(16)
_cell_length_b 11.19736(18)
_cell_length_c 11.71740(18)
_cell_measurement_reflns_used 13586
_cell_measurement_temperature 100.00(10)
_cell_measurement_theta_max 73.6600
_cell_measurement_theta_min 4.2020
_cell_volume 1369.93(4)
_computing_cell_refinement 'CrysAlisPro 1.171.38.43f (Rigaku OD, 2015)'
_computing_data_collection 'CrysAlisPro 1.171.38.43f (Rigaku OD, 2015)'
_computing_data_reduction 'CrysAlisPro 1.171.38.43f (Rigaku OD, 2015)'
_computing_molecular_graphics 'Olex2 (Dolomanov et al., 2009)'
_computing_publication_material 'Olex2 (Dolomanov et al., 2009)'
_computing_structure_refinement 'ShelXL (Sheldrick, 2015)'
_computing_structure_solution 'ShelXT (Sheldrick, 2015)'
_diffrn_ambient_environment N~2~
_diffrn_ambient_temperature 100.00(10)
_diffrn_detector 'CCD plate'
_diffrn_detector_area_resol_mean 5.2684
_diffrn_detector_type AtlasS2
_diffrn_measured_fraction_theta_full 1.000
_diffrn_measured_fraction_theta_max 0.996
_diffrn_measurement_details
;
List of Runs (angles in degrees, time in seconds):

  # Type    Start    End  Width  t~exp~   \w     \q     \k     \f   Frames
#--------------------------------------------------------------------------
  1  \w    -82.00  39.00   1.00    1.00    --  -41.11  19.00 -90.00  121
  2  \w     23.00  97.00   1.00    1.00    --   41.11-125.00 120.00   74
  3  \w      1.00  82.00   1.00    1.00    --   41.11 -99.00 120.00   81
  4  \w     94.00 178.00   1.00    1.12    --  107.58 125.00 -30.00   84
  5  \w     34.00 122.00   1.00    1.12    --  107.58-125.00-150.00   88
  6  \w    101.00 178.00   1.00    1.12    --  107.58 107.00   1.00   77
  7  \w     94.00 178.00   1.00    1.12    --  107.58 125.00 150.00   84
  8  \w     31.00 136.00   1.00    1.12    --  107.58 -30.00 -30.00  105
  9  \w     78.00 178.00   1.00    1.12    --  107.58  61.00 150.00  100
 10  \w   -117.00  -9.00   1.00    1.00    --  -41.11 -77.00-120.00  108
 11  \w   -117.00  -9.00   1.00    1.00    --  -41.11 -77.00 120.00  108
 12  \w     78.00 178.00   1.00    1.12    --  107.58  61.00  90.00  100
 13  \w     78.00 178.00   1.00    1.12    --  107.58  61.00  30.00  100
 14  \w     75.00 178.00   1.00    1.12    --  107.58  77.00-120.00  103
 15  \w     79.00 178.00   1.00    1.12    --  107.58  30.00 -30.00   99
 16  \w    -69.00  16.00   1.00    1.00    --  -41.11  57.00   0.00   85
 17  \w   -117.00  -9.00   1.00    1.00    --  -41.11 -77.00   0.00  108
 18  \w   -113.00 -13.00   1.00    1.00    --  -41.23 -57.00 -90.00  100
 19  \w   -113.00 -13.00   1.00    1.00    --  -41.23 -57.00-180.00  100
 20  \w   -114.00 -11.00   1.00    1.00    --  -41.23 -66.00 143.00  103
 21  \w   -113.00 -13.00   1.00    1.00    --  -41.23 -57.00  30.00  100
 22  \w   -116.00 -17.00   1.00    1.00    --  -41.23 -38.00 120.00   99
 23  \w   -117.00  -9.00   1.00    1.00    --  -41.23 -77.00 -30.00  108
 24  \w     23.00  97.00   1.00    1.00    --   41.23-125.00-150.00   74
 25  \w     78.00 125.00   1.00    1.12    --  107.58  61.00  60.00   47
;
_diffrn_measurement_device 'four-circle diffractometer'
_diffrn_measurement_device_type 'SuperNova, Dual, Cu at zero, AtlasS2'
_diffrn_measurement_method '\w scans'
_diffrn_orient_matrix_type 'CrysAlisPro convention (1999,Acta A55,543-557)'
_diffrn_orient_matrix_UB_11 -0.0969505000
_diffrn_orient_matrix_UB_12 -0.0507500000
_diffrn_orient_matrix_UB_13 0.0864086000
_diffrn_orient_matrix_UB_21 0.1052060000
_diffrn_orient_matrix_UB_22 -0.0807384000
_diffrn_orient_matrix_UB_23 0.0505805000
_diffrn_orient_matrix_UB_31 0.0361156000
_diffrn_orient_matrix_UB_32 0.0991187000
_diffrn_orient_matrix_UB_33 0.0852581000
_diffrn_radiation_monochromator mirror
_diffrn_radiation_probe x-ray
_diffrn_radiation_type CuK\a
_diffrn_radiation_wavelength 1.54184
_diffrn_reflns_av_R_equivalents 0.0350
_diffrn_reflns_av_unetI/netI 0.0198
_diffrn_reflns_Laue_measured_fraction_full 1.000
_diffrn_reflns_Laue_measured_fraction_max 0.996
_diffrn_reflns_limit_h_max 12
_diffrn_reflns_limit_h_min -12
_diffrn_reflns_limit_k_max 13
_diffrn_reflns_limit_k_min -13
_diffrn_reflns_limit_l_max 14
_diffrn_reflns_limit_l_min -14
_diffrn_reflns_number 17862
_diffrn_reflns_point_group_measured_fraction_full 1.000
_diffrn_reflns_point_group_measured_fraction_max 0.991
_diffrn_reflns_theta_full 67.684
_diffrn_reflns_theta_max 73.777
_diffrn_reflns_theta_min 5.465
_diffrn_source 'micro-focus sealed X-ray tube'
_diffrn_source_type 'SuperNova (Cu) X-ray Source'
_exptl_absorpt_coefficient_mu 0.665
_exptl_absorpt_correction_T_max 1.00000
_exptl_absorpt_correction_T_min 0.56480
_exptl_absorpt_correction_type multi-scan
_exptl_absorpt_process_details
;
CrysAlisPro 1.171.38.43f (Rigaku Oxford Diffraction, 2015)
Empirical absorption correction using spherical harmonics,
 implemented in SCALE3 ABSPACK scaling algorithm.
;
_exptl_crystal_colour colourless
_exptl_crystal_colour_primary colourless
_exptl_crystal_density_diffrn 1.223
_exptl_crystal_description block
_exptl_crystal_F_000 552
_exptl_crystal_size_max 0.13
_exptl_crystal_size_mid 0.12
_exptl_crystal_size_min 0.11
_refine_diff_density_max 0.211
_refine_diff_density_min -0.244
_refine_diff_density_rms 0.045
_refine_ls_abs_structure_details
;
 Flack x determined using 1109 quotients [(I+)-(I-)]/[(I+)+(I-)]
 (Parsons, Flack and Wagner, Acta Cryst. B69 (2013) 249-259).
;
_refine_ls_abs_structure_Flack -0.07(7)
_refine_ls_extinction_method none
_refine_ls_goodness_of_fit_ref 1.095
_refine_ls_hydrogen_treatment constr
_refine_ls_matrix_type full
_refine_ls_number_parameters 168
_refine_ls_number_reflns 2733
_refine_ls_number_restraints 0
_refine_ls_restrained_S_all 1.095
_refine_ls_R_factor_all 0.0359
_refine_ls_R_factor_gt 0.0352
_refine_ls_shift/su_max 0.000
_refine_ls_shift/su_mean 0.000
_refine_ls_structure_factor_coef Fsqd
_refine_ls_weighting_details 'w=1/[\s^2^(Fo^2^)+(0.0632P)^2^+0.1309P] where P=(Fo^2^+2Fc^2^)/3'
_refine_ls_weighting_scheme calc
_refine_ls_wR_factor_gt 0.0925
_refine_ls_wR_factor_ref 0.0935
_reflns_Friedel_coverage 0.724
_reflns_Friedel_fraction_full 1.000
_reflns_Friedel_fraction_max 0.984
_reflns_number_gt 2673
_reflns_number_total 2733
_reflns_threshold_expression 'I > 2\s(I)'
_cod_data_source_file c8ob02319k2.cif
_cod_data_source_block ncb-19
_cod_depositor_comments 'Adding full bibliography for 7156560--7156562.cif.'
_cod_database_code 7156562
_shelx_shelxl_version_number 2017/1
_shelx_space_group_comment
;
The symmetry employed for this shelxl refinement is uniquely defined
by the following loop, which should always be used as a source of
symmetry information in preference to the above space-group names.
They are only intended as comments.
;
_reflns_odcompleteness_completeness 100.00
_reflns_odcompleteness_iscentric 1
_reflns_odcompleteness_theta 66.97
_olex2_refinement_description
;
1. Fixed Uiso
 At 1.2 times of:
  All C(H) groups, All C(H,H) groups
 At 1.5 times of:
  All C(H,H,H) groups, All O(H) groups
2.a Ternary CH refined with riding coordinates:
 C15(H15), C5(H5), C8(H8)
2.b Secondary CH2 refined with riding coordinates:
 C7(H7A,H7B), C1(H1A,H1B), C6(H6A,H6B), C2(H2A,H2B)
2.c Idealised Me refined as rotating group:
 C13(H13A,H13B,H13C), C12(H12A,H12B,H12C), C10(H10A,H10B,H10C), C14(H14A,H14B,
 H14C)
2.d Idealised tetrahedral OH refined as rotating group:
 O1(H1)
;
_olex2_submission_special_instructions 'No special instructions were received'
_oxdiff_exptl_absorpt_empirical_details
;
Empirical correction (ABSPACK) includes:
- Absorption correction using spherical harmonics
- Frame scaling
- Detector area scaling
;
_oxdiff_exptl_absorpt_empirical_full_max 1.581
_oxdiff_exptl_absorpt_empirical_full_min 0.646

loop_
_space_group_symop_operation_xyz
'x, y, z'
'-x+1/2, -y, z+1/2'
'-x, y+1/2, -z+1/2'
'x+1/2, -y+1/2, -z'

loop_
_atom_site_label
_atom_site_type_symbol
_atom_site_fract_x
_atom_site_fract_y
_atom_site_fract_z
_atom_site_U_iso_or_equiv
_atom_site_adp_type
_atom_site_occupancy
_atom_site_site_symmetry_order
_atom_site_calc_flag
_atom_site_refinement_flags_posn
O3 O 0.29535(11) 0.48083(11) 0.25598(10) 0.0160(3) Uani 1 1 d .
O1 O 0.14606(12) 0.55892(12) 0.52035(10) 0.0191(3) Uani 1 1 d .
H1 H 0.177952 0.557088 0.584278 0.029 Uiso 1 1 calc GR
O2 O 0.46242(12) 0.62780(11) 0.40921(11) 0.0190(3) Uani 1 1 d .
C11 C 0.50223(17) 0.52477(16) 0.34423(15) 0.0178(4) Uani 1 1 d .
C15 C 0.39117(16) 0.43608(15) 0.33546(14) 0.0150(4) Uani 1 1 d .
H15 H 0.422068 0.357285 0.311647 0.018 Uiso 1 1 calc R
C7 C 0.14492(18) 0.30599(17) 0.35292(16) 0.0204(4) Uani 1 1 d .
H7A H 0.077515 0.249191 0.370216 0.025 Uiso 1 1 calc R
H7B H 0.195918 0.272827 0.291406 0.025 Uiso 1 1 calc R
C4 C 0.24242(17) 0.54234(16) 0.43792(13) 0.0153(4) Uani 1 1 d .
C5 C 0.32110(16) 0.42802(16) 0.44921(14) 0.0160(4) Uani 1 1 d .
H5 H 0.380549 0.432054 0.513819 0.019 Uiso 1 1 calc R
C1 C 0.15242(17) 0.64707(16) 0.27739(14) 0.0186(4) Uani 1 1 d .
H1A H 0.075914 0.678065 0.313827 0.022 Uiso 1 1 calc R
H1B H 0.140605 0.648125 0.195283 0.022 Uiso 1 1 calc R
C6 C 0.23047(17) 0.32011(16) 0.45884(16) 0.0188(4) Uani 1 1 d .
H6A H 0.280858 0.248106 0.468941 0.023 Uiso 1 1 calc R
H6B H 0.176757 0.329690 0.525764 0.023 Uiso 1 1 calc R
C9 C 0.18329(17) 0.52236(16) 0.31952(14) 0.0158(4) Uani 1 1 d .
C8 C 0.08297(16) 0.42342(17) 0.31118(15) 0.0186(4) Uani 1 1 d .
H8 H 0.064993 0.412606 0.229743 0.022 Uiso 1 1 calc R
C13 C 0.61201(18) 0.46937(17) 0.41227(17) 0.0227(4) Uani 1 1 d .
H13A H 0.680844 0.525839 0.418415 0.034 Uiso 1 1 calc GR
H13B H 0.641876 0.398896 0.373938 0.034 Uiso 1 1 calc GR
H13C H 0.582290 0.448548 0.487205 0.034 Uiso 1 1 calc GR
C3 C 0.32767(17) 0.65677(15) 0.42036(15) 0.0173(4) Uani 1 1 d .
C12 C 0.55128(18) 0.56223(18) 0.22638(16) 0.0241(4) Uani 1 1 d .
H12A H 0.482638 0.597706 0.183699 0.036 Uiso 1 1 calc GR
H12B H 0.582632 0.493308 0.186447 0.036 Uiso 1 1 calc GR
H12C H 0.619334 0.619155 0.235103 0.036 Uiso 1 1 calc GR
C10 C 0.32456(19) 0.74039(18) 0.52176(16) 0.0230(4) Uani 1 1 d .
H10A H 0.351386 0.698214 0.588963 0.035 Uiso 1 1 calc GR
H10B H 0.238976 0.769691 0.532386 0.035 Uiso 1 1 calc GR
H10C H 0.381334 0.806333 0.508262 0.035 Uiso 1 1 calc GR
C2 C 0.27147(18) 0.71892(16) 0.31240(15) 0.0203(4) Uani 1 1 d .
H2A H 0.248243 0.800855 0.329558 0.024 Uiso 1 1 calc R
H2B H 0.333987 0.719159 0.251165 0.024 Uiso 1 1 calc R
C14 C -0.04581(17) 0.44921(19) 0.36865(17) 0.0243(4) Uani 1 1 d .
H14A H -0.104873 0.385977 0.351577 0.036 Uiso 1 1 calc GR
H14B H -0.079347 0.523469 0.340657 0.036 Uiso 1 1 calc GR
H14C H -0.033953 0.454348 0.449747 0.036 Uiso 1 1 calc GR

loop_
_atom_site_aniso_label
_atom_site_aniso_U_11
_atom_site_aniso_U_22
_atom_site_aniso_U_33
_atom_site_aniso_U_23
_atom_site_aniso_U_13
_atom_site_aniso_U_12
O3 0.0144(6) 0.0201(6) 0.0136(6) -0.0005(5) 0.0003(5) 0.0035(5)
O1 0.0191(6) 0.0264(7) 0.0120(6) -0.0023(5) 0.0014(5) 0.0019(5)
O2 0.0169(6) 0.0162(6) 0.0238(6) -0.0037(5) -0.0015(5) -0.0012(5)
C11 0.0163(8) 0.0165(8) 0.0208(9) -0.0012(7) 0.0001(7) -0.0006(7)
C15 0.0150(8) 0.0140(8) 0.0160(8) -0.0005(7) -0.0015(6) 0.0019(6)
C7 0.0190(9) 0.0190(9) 0.0233(8) -0.0006(7) -0.0010(7) -0.0035(7)
C4 0.0165(8) 0.0172(8) 0.0124(7) -0.0008(6) 0.0012(6) 0.0017(7)
C5 0.0169(8) 0.0167(8) 0.0143(7) 0.0017(6) -0.0018(6) -0.0007(7)
C1 0.0209(8) 0.0198(9) 0.0153(8) 0.0000(7) -0.0009(7) 0.0046(7)
C6 0.0189(8) 0.0182(8) 0.0194(8) 0.0028(7) -0.0008(7) -0.0009(7)
C9 0.0152(8) 0.0197(9) 0.0126(7) -0.0016(6) 0.0010(6) 0.0037(7)
C8 0.0172(8) 0.0219(9) 0.0168(8) -0.0048(7) -0.0014(7) 0.0009(7)
C13 0.0154(8) 0.0216(9) 0.0310(9) -0.0023(8) -0.0026(7) -0.0007(7)
C3 0.0193(8) 0.0156(8) 0.0169(8) 0.0003(7) -0.0020(7) 0.0009(7)
C12 0.0207(9) 0.0247(9) 0.0270(9) 0.0020(8) 0.0048(7) -0.0033(8)
C10 0.0295(9) 0.0191(9) 0.0205(9) -0.0028(7) -0.0019(8) 0.0010(7)
C2 0.0257(9) 0.0161(8) 0.0192(8) 0.0010(7) -0.0019(7) 0.0025(7)
C14 0.0154(8) 0.0290(10) 0.0284(9) -0.0063(8) 0.0009(7) -0.0023(8)

loop_
_atom_type_symbol
_atom_type_description
_atom_type_scat_dispersion_real
_atom_type_scat_dispersion_imag
_atom_type_scat_source
C C 0.0181 0.0091 'International Tables Vol C Tables 4.2.6.8 and 6.1.1.4'
H H 0.0000 0.0000 'International Tables Vol C Tables 4.2.6.8 and 6.1.1.4'
O O 0.0492 0.0322 'International Tables Vol C Tables 4.2.6.8 and 6.1.1.4'

loop_
_geom_angle_atom_site_label_1
_geom_angle_atom_site_label_2
_geom_angle_atom_site_label_3
_geom_angle
C15 O3 C9 109.48(11)
C4 O1 H1 109.5
C11 O2 C3 120.39(13)
O2 C11 C15 109.63(13)
O2 C11 C13 105.39(14)
O2 C11 C12 110.68(15)
C15 C11 C12 111.76(14)
C13 C11 C15 109.88(15)
C13 C11 C12 109.32(15)
O3 C15 C11 109.90(14)
O3 C15 H15 110.7
O3 C15 C5 104.49(13)
C11 C15 H15 110.7
C5 C15 C11 110.10(14)
C5 C15 H15 110.7
H7A C7 H7B 107.6
C6 C7 H7A 108.7
C6 C7 H7B 108.7
C6 C7 C8 114.29(15)
C8 C7 H7A 108.7
C8 C7 H7B 108.7
O1 C4 C5 115.84(14)
O1 C4 C9 110.61(14)
O1 C4 C3 112.76(14)
C5 C4 C9 99.94(13)
C5 C4 C3 112.93(14)
C9 C4 C3 103.18(13)
C15 C5 C4 97.64(13)
C15 C5 H5 111.7
C15 C5 C6 113.96(14)
C4 C5 H5 111.7
C4 C5 C6 109.50(14)
C6 C5 H5 111.7
H1A C1 H1B 109.1
C9 C1 H1A 111.2
C9 C1 H1B 111.2
C9 C1 C2 102.91(14)
C2 C1 H1A 111.2
C2 C1 H1B 111.2
C7 C6 C5 112.26(15)
C7 C6 H6A 109.2
C7 C6 H6B 109.2
C5 C6 H6A 109.2
C5 C6 H6B 109.2
H6A C6 H6B 107.9
O3 C9 C4 100.64(12)
O3 C9 C1 107.29(14)
O3 C9 C8 106.57(13)
C1 C9 C4 104.22(14)
C1 C9 C8 120.10(15)
C8 C9 C4 116.06(15)
C7 C8 H8 106.5
C9 C8 C7 108.05(14)
C9 C8 H8 106.5
C9 C8 C14 115.92(15)
C14 C8 C7 112.89(16)
C14 C8 H8 106.5
C11 C13 H13A 109.5
C11 C13 H13B 109.5
C11 C13 H13C 109.5
H13A C13 H13B 109.5
H13A C13 H13C 109.5
H13B C13 H13C 109.5
O2 C3 C4 112.25(14)
O2 C3 C10 103.30(14)
O2 C3 C2 113.09(15)
C10 C3 C4 112.90(14)
C10 C3 C2 110.66(14)
C2 C3 C4 104.88(14)
C11 C12 H12A 109.5
C11 C12 H12B 109.5
C11 C12 H12C 109.5
H12A C12 H12B 109.5
H12A C12 H12C 109.5
H12B C12 H12C 109.5
C3 C10 H10A 109.5
C3 C10 H10B 109.5
C3 C10 H10C 109.5
H10A C10 H10B 109.5
H10A C10 H10C 109.5
H10B C10 H10C 109.5
C1 C2 C3 106.71(15)
C1 C2 H2A 110.4
C1 C2 H2B 110.4
C3 C2 H2A 110.4
C3 C2 H2B 110.4
H2A C2 H2B 108.6
C8 C14 H14A 109.5
C8 C14 H14B 109.5
C8 C14 H14C 109.5
H14A C14 H14B 109.5
H14A C14 H14C 109.5
H14B C14 H14C 109.5

loop_
_geom_bond_atom_site_label_1
_geom_bond_atom_site_label_2
_geom_bond_distance
O3 C15 1.4558(19)
O3 C9 1.463(2)
O1 H1 0.8200
O1 C4 1.407(2)
O2 C11 1.443(2)
O2 C3 1.450(2)
C11 C15 1.530(2)
C11 C13 1.528(3)
C11 C12 1.531(3)
C15 H15 0.9800
C15 C5 1.523(2)
C7 H7A 0.9700
C7 H7B 0.9700
C7 C6 1.537(2)
C7 C8 1.545(3)
C4 C5 1.527(2)
C4 C9 1.535(2)
C4 C3 1.574(2)
C5 H5 0.9800
C5 C6 1.539(2)
C1 H1A 0.9700
C1 H1B 0.9700
C1 C9 1.516(2)
C1 C2 1.537(3)
C6 H6A 0.9700
C6 H6B 0.9700
C9 C8 1.528(2)
C8 H8 0.9800
C8 C14 1.531(2)
C13 H13A 0.9600
C13 H13B 0.9600
C13 H13C 0.9600
C3 C10 1.513(2)
C3 C2 1.559(2)
C12 H12A 0.9600
C12 H12B 0.9600
C12 H12C 0.9600
C10 H10A 0.9600
C10 H10B 0.9600
C10 H10C 0.9600
C2 H2A 0.9700
C2 H2B 0.9700
C14 H14A 0.9600
C14 H14B 0.9600
C14 H14C 0.9600

loop_
_geom_torsion_atom_site_label_1
_geom_torsion_atom_site_label_2
_geom_torsion_atom_site_label_3
_geom_torsion_atom_site_label_4
_geom_torsion
O3 C15 C5 C4 -38.88(15)
O3 C15 C5 C6 76.47(17)
O3 C9 C8 C7 54.22(17)
O3 C9 C8 C14 -177.96(15)
O1 C4 C5 C15 169.99(14)
O1 C4 C5 C6 51.17(19)
O1 C4 C9 O3 -167.58(13)
O1 C4 C9 C1 81.35(17)
O1 C4 C9 C8 -53.1(2)
O1 C4 C3 O2 138.47(14)
O1 C4 C3 C10 22.2(2)
O1 C4 C3 C2 -98.37(16)
O2 C11 C15 O3 73.61(16)
O2 C11 C15 C5 -40.95(18)
O2 C3 C2 C1 127.08(15)
C11 O2 C3 C4 40.1(2)
C11 O2 C3 C10 162.05(14)
C11 O2 C3 C2 -78.28(19)
C11 C15 C5 C4 79.08(16)
C11 C15 C5 C6 -165.57(14)
C15 O3 C9 C4 20.81(16)
C15 O3 C9 C1 129.49(14)
C15 O3 C9 C8 -100.67(14)
C15 C5 C6 C7 -47.1(2)
C4 C5 C6 C7 61.01(19)
C4 C9 C8 C7 -56.88(19)
C4 C9 C8 C14 70.9(2)
C4 C3 C2 C1 4.46(18)
C5 C4 C9 O3 -44.98(15)
C5 C4 C9 C1 -156.06(14)
C5 C4 C9 C8 69.53(17)
C5 C4 C3 O2 4.8(2)
C5 C4 C3 C10 -111.49(17)
C5 C4 C3 C2 127.94(14)
C1 C9 C8 C7 176.28(15)
C1 C9 C8 C14 -55.9(2)
C6 C7 C8 C9 41.2(2)
C6 C7 C8 C14 -88.35(18)
C9 O3 C15 C11 -106.53(14)
C9 O3 C15 C5 11.58(16)
C9 C4 C5 C15 51.18(15)
C9 C4 C5 C6 -67.65(16)
C9 C4 C3 O2 -102.17(16)
C9 C4 C3 C10 141.56(15)
C9 C4 C3 C2 20.99(17)
C9 C1 C2 C3 -28.55(17)
C8 C7 C6 C5 -45.6(2)
C13 C11 C15 O3 -171.01(14)
C13 C11 C15 C5 74.42(18)
C3 O2 C11 C15 -21.9(2)
C3 O2 C11 C13 -140.06(15)
C3 O2 C11 C12 101.87(17)
C3 C4 C5 C15 -57.82(16)
C3 C4 C5 C6 -176.65(14)
C3 C4 C9 O3 71.59(15)
C3 C4 C9 C1 -39.48(17)
C3 C4 C9 C8 -173.89(14)
C12 C11 C15 O3 -49.48(19)
C12 C11 C15 C5 -164.04(15)
C10 C3 C2 C1 -117.58(16)
C2 C1 C9 O3 -63.78(15)
C2 C1 C9 C4 42.38(17)
C2 C1 C9 C8 174.50(15)
